data_4075411
loop_
_publ_author_name
'Wang, Jianhui'
'Smith, Joanna'
'Zheng, Chong'
'Maguire, John A.'
'Hosmane, Narayan S.'

_publ_section_title
;
 Chemistry of C-Trimethylsilyl-Substituted Heterocarboranes. 32. Synthetic
 and Structural Investigations on Half-Sandwich
 Lanthanacarboranes:&#x00A0; Important Synthons in Metallacarborane
 Chemistry
;
_journal_issue 17
_journal_name_full Organometallics
_journal_page_first 4118
_journal_paper_doi 10.1021/om060268k
_journal_volume 25
_journal_year 2006
_chemical_formula_sum 'C20 H46 B4 Cl O3 Si2 Yb'
_chemical_formula_weight 642.48
_chemical_name_systematic
; 
 ? 
;
_space_group_IT_number 14
_symmetry_cell_setting monoclinic
_symmetry_space_group_name_Hall '-P 2yn'
_symmetry_space_group_name_H-M 'P 1 21/n 1'
_atom_sites_solution_hydrogens geom
_atom_sites_solution_primary direct
_atom_sites_solution_secondary difmap
_audit_creation_method SHELXL-97
_cell_angle_alpha 90.00
_cell_angle_beta 108.911(2)
_cell_angle_gamma 90.00
_cell_formula_units_Z 4
_cell_length_a 15.952(2)
_cell_length_b 11.3522(16)
_cell_length_c 16.954(3)
_cell_measurement_reflns_used 683
_cell_measurement_temperature 203(2)
_cell_measurement_theta_max 14
_cell_measurement_theta_min -14
_cell_volume 2904.5(8)
_computing_cell_refinement 'SMART and SAINT (Bruker, 1999)'
_computing_data_collection 'SMART (Bruker, 1999)'
_computing_data_reduction 'SAINT (Bruker, 1999)'
_computing_molecular_graphics 'SHELXTL (Sheldrick, 1997)'
_computing_publication_material 'SHELXTL (Sheldrick, 1997)'
_computing_structure_refinement 'SHELXTL (Sheldrick, 1997)'
_computing_structure_solution 'SIR97 (Altomare et al., 1999)'
_diffrn_ambient_temperature 203(2)
_diffrn_detector_area_resol_mean 0
_diffrn_measured_fraction_theta_full 0.998
_diffrn_measured_fraction_theta_max 0.998
_diffrn_measurement_device_type 'Siemens SMART CCD  PLATFORM'
_diffrn_measurement_method '\w scans'
_diffrn_radiation_monochromator graphite
_diffrn_radiation_source 'fine-focus sealed tube'
_diffrn_radiation_type MoK\a
_diffrn_radiation_wavelength 0.71073
_diffrn_reflns_av_R_equivalents 0.0296
_diffrn_reflns_av_sigmaI/netI 0.0259
_diffrn_reflns_limit_h_max 18
_diffrn_reflns_limit_h_min -18
_diffrn_reflns_limit_k_max 13
_diffrn_reflns_limit_k_min -13
_diffrn_reflns_limit_l_max 20
_diffrn_reflns_limit_l_min -20
_diffrn_reflns_number 20379
_diffrn_reflns_theta_full 25.00
_diffrn_reflns_theta_max 25.00
_diffrn_reflns_theta_min 1.52
_diffrn_standards_decay_% 0
_diffrn_standards_interval_count 0
_diffrn_standards_interval_time 0
_diffrn_standards_number 0
_exptl_absorpt_coefficient_mu 3.413
_exptl_absorpt_correction_T_max 1.000
_exptl_absorpt_correction_T_min 0.472207
_exptl_absorpt_correction_type multi-scan
_exptl_absorpt_process_details 'SADABS (Sheldrick, 2000)'
_exptl_crystal_colour red
_exptl_crystal_density_diffrn 1.469
_exptl_crystal_density_method 'not measured'
_exptl_crystal_description rhombic
_exptl_crystal_F_000 1300
_exptl_crystal_size_max 0.32
_exptl_crystal_size_mid 0.30
_exptl_crystal_size_min 0.12
_refine_diff_density_max 1.215
_refine_diff_density_min -1.364
_refine_diff_density_rms 0.106
_refine_ls_extinction_coef 0.00035(9)
_refine_ls_extinction_expression Fc^*^=kFc[1+0.001xFc^2^\l^3^/sin(2\q)]^-1/4^
_refine_ls_extinction_method SHELXL
_refine_ls_goodness_of_fit_ref 1.802
_refine_ls_hydrogen_treatment constr
_refine_ls_matrix_type full
_refine_ls_number_parameters 327
_refine_ls_number_reflns 5120
_refine_ls_number_restraints 0
_refine_ls_restrained_S_all 1.802
_refine_ls_R_factor_all 0.0640
_refine_ls_R_factor_gt 0.0630
_refine_ls_shift/su_max 0.004
_refine_ls_shift/su_mean 0.000
_refine_ls_structure_factor_coef Fsqd
_refine_ls_weighting_details 'calc w=1/[\s^2^(Fo^2^)+(0.0000P)^2^+12.2616P] where P=(Fo^2^+2Fc^2^)/3'
_refine_ls_weighting_scheme calc
_refine_ls_wR_factor_gt 0.1033
_refine_ls_wR_factor_ref 0.1035
_reflns_number_gt 5096
_reflns_number_total 5120
_reflns_threshold_expression >2sigma(I)
_cod_data_source_file om060268ksi20060525_065827.cif
_cod_data_source_block C15_hos219
_cod_original_cell_volume 2904.6(7)
_cod_original_sg_symbol_H-M 'P 21/n'
_cod_database_code 4075411

loop_
_symmetry_equiv_pos_as_xyz
'x, y, z'
'-x+1/2, y+1/2, -z+1/2'
'-x, -y, -z'
'x-1/2, -y-1/2, z-1/2'

loop_
_atom_site_label
_atom_site_type_symbol
_atom_site_fract_x
_atom_site_fract_y
_atom_site_fract_z
_atom_site_U_iso_or_equiv
_atom_site_adp_type
_atom_site_occupancy
_atom_site_symmetry_multiplicity
_atom_site_calc_flag
_atom_site_refinement_flags
Yb Yb 0.42014(2) 0.13591(3) 0.94676(2) 0.02641(12) Uani 1 1 d .
Cl Cl 0.37886(16) 0.33137(18) 0.99619(14) 0.0445(5) Uani 1 1 d .
Si1 Si 0.82933(16) -0.0970(2) 1.01924(16) 0.0431(6) Uani 1 1 d .
Si2 Si 0.62328(16) -0.1370(2) 0.82457(14) 0.0406(5) Uani 1 1 d .
C1 C 0.7127(5) -0.0506(7) 1.0048(5) 0.0305(17) Uani 1 1 d .
C2 C 0.6339(5) -0.0658(7) 0.9279(5) 0.0290(17) Uani 1 1 d .
B3 B 0.5564(6) 0.0173(8) 0.9284(5) 0.0263(19) Uani 1 1 d .
H3 H 0.5088 0.0105 0.8642 0.08(3) Uiso 1 1 calc R
B4 B 0.5925(6) 0.0939(8) 1.0164(5) 0.0283(19) Uani 1 1 d .
H4 H 0.5870 0.1737 1.0523 0.12(5) Uiso 1 1 calc R
B5 B 0.6933(6) 0.0422(8) 1.0645(5) 0.030(2) Uani 1 1 d .
H5 H 0.7407 0.0760 1.1236 0.019(17) Uiso 1 1 calc R
B6 B 0.6662(6) 0.0767(8) 0.9566(5) 0.032(2) Uani 1 1 d .
H6 H 0.6934 0.1460 0.9255 0.04(2) Uiso 1 1 calc R
O11 O 0.4815(4) 0.2744(5) 0.8701(3) 0.0353(13) Uani 1 1 d .
C12 C 0.5361(7) 0.3751(9) 0.9093(6) 0.053(3) Uani 1 1 d .
H12A H 0.5881 0.3491 0.9551 0.08(4) Uiso 1 1 calc R
H12B H 0.5020 0.4302 0.9315 0.06(3) Uiso 1 1 calc R
C13 C 0.5638(7) 0.4329(9) 0.8419(6) 0.054(3) Uani 1 1 d .
H13A H 0.6235 0.4662 0.8644 0.08(4) Uiso 1 1 calc R
H13B H 0.5223 0.4954 0.8142 0.07(3) Uiso 1 1 calc R
C14 C 0.5616(7) 0.3320(9) 0.7821(6) 0.052(3) Uani 1 1 d .
H14A H 0.5530 0.3610 0.7256 0.05(3) Uiso 1 1 calc R
H14B H 0.6162 0.2853 0.8010 0.06(3) Uiso 1 1 calc R
C15 C 0.4834(6) 0.2618(8) 0.7857(5) 0.043(2) Uani 1 1 d .
H15A H 0.4286 0.2923 0.7456 0.10(4) Uiso 1 1 calc R
H15B H 0.4899 0.1788 0.7728 0.03(2) Uiso 1 1 calc R
O21 O 0.3275(3) 0.1285(5) 0.8099(3) 0.0329(12) Uani 1 1 d .
C22 C 0.3150(5) 0.0315(7) 0.7496(5) 0.0334(19) Uani 1 1 d .
H22A H 0.3271 -0.0448 0.7781 0.03(2) Uiso 1 1 calc R
H22B H 0.3538 0.0409 0.7155 0.05(3) Uiso 1 1 calc R
C23 C 0.2189(6) 0.0415(8) 0.6971(5) 0.044(2) Uani 1 1 d .
H23A H 0.2086 0.0081 0.6414 0.04(2) Uiso 1 1 calc R
H23B H 0.1805 0.0019 0.7236 0.05(3) Uiso 1 1 calc R
C24 C 0.2039(7) 0.1724(8) 0.6928(6) 0.053(3) Uani 1 1 d .
H24A H 0.2249 0.2082 0.6501 0.05(3) Uiso 1 1 calc R
H24B H 0.1409 0.1908 0.6803 0.11(5) Uiso 1 1 calc R
C25 C 0.2564(6) 0.2144(8) 0.7772(6) 0.046(2) Uani 1 1 d .
H25A H 0.2810 0.2927 0.7740 0.05(3) Uiso 1 1 calc R
H25B H 0.2192 0.2189 0.8131 0.06(3) Uiso 1 1 calc R
O31 O 0.8869(10) 0.3670(15) 1.0913(6) 0.153(5) Uani 1 1 d .
C32 C 0.9483(16) 0.337(3) 1.0624(11) 0.156(9) Uani 1 1 d .
H32A H 0.9717 0.2598 1.0843 0.27(14) Uiso 1 1 calc R
H32B H 0.9969 0.3944 1.0800 0.4(2) Uiso 1 1 calc R
C33 C 0.9126(13) 0.333(3) 0.9695(10) 0.142(8) Uani 1 1 d .
H33A H 0.9509 0.3764 0.9448 0.22(12) Uiso 1 1 calc R
H33B H 0.9075 0.2512 0.9496 0.32(19) Uiso 1 1 calc R
C34 C 0.8280(10) 0.386(2) 0.9492(9) 0.109(6) Uani 1 1 d .
H34A H 0.7846 0.3433 0.9041 0.19(9) Uiso 1 1 calc R
H34B H 0.8304 0.4681 0.9314 0.18(9) Uiso 1 1 calc R
C35 C 0.8039(13) 0.382(3) 1.0261(10) 0.133(7) Uani 1 1 d .
H35A H 0.7749 0.4552 1.0337 0.33(19) Uiso 1 1 calc R
H35B H 0.7641 0.3157 1.0247 0.9(6) Uiso 1 1 calc R
C101 C 0.8477(7) -0.2591(9) 1.0322(7) 0.060(3) Uani 1 1 d .
H10A H 0.8095 -0.2994 0.9833 0.07(3) Uiso 1 1 calc R
H10B H 0.8341 -0.2854 1.0811 0.17(8) Uiso 1 1 calc R
H10C H 0.9091 -0.2769 1.0389 0.10(4) Uiso 1 1 calc R
C102 C 0.8670(6) -0.0420(11) 0.9327(6) 0.061(3) Uani 1 1 d .
H10D H 0.8596 0.0428 0.9282 0.05(3) Uiso 1 1 calc R
H10E H 0.8320 -0.0786 0.8808 0.07(3) Uiso 1 1 calc R
H10F H 0.9290 -0.0616 0.9442 0.10(4) Uiso 1 1 calc R
C103 C 0.9049(6) -0.0281(10) 1.1163(6) 0.057(3) Uani 1 1 d .
H10G H 0.8996 0.0569 1.1118 0.06(3) Uiso 1 1 calc R
H10H H 0.9656 -0.0509 1.1236 0.06(3) Uiso 1 1 calc R
H10I H 0.8888 -0.0546 1.1638 0.06(3) Uiso 1 1 calc R
C201 C 0.7001(7) -0.2605(10) 0.8235(6) 0.057(3) Uani 1 1 d .
H20A H 0.6941 -0.3222 0.8609 0.06(3) Uiso 1 1 calc R
H20B H 0.7606 -0.2318 0.8418 0.09(4) Uiso 1 1 calc R
H20C H 0.6854 -0.2916 0.7674 0.09(4) Uiso 1 1 calc R
C202 C 0.5093(6) -0.2009(10) 0.7829(6) 0.061(3) Uani 1 1 d .
H20D H 0.5023 -0.2616 0.8205 0.14(6) Uiso 1 1 calc R
H20E H 0.5009 -0.2350 0.7284 0.07(3) Uiso 1 1 calc R
H20F H 0.4658 -0.1394 0.7782 0.08(4) Uiso 1 1 calc R
C203 C 0.6352(9) -0.0190(11) 0.7513(6) 0.070(3) Uani 1 1 d .
H20G H 0.6938 0.0157 0.7728 0.08(4) Uiso 1 1 calc R
H20H H 0.5908 0.0415 0.7465 0.12(5) Uiso 1 1 calc R
H20I H 0.6271 -0.0531 0.6969 0.11(5) Uiso 1 1 calc R

loop_
_atom_site_aniso_label
_atom_site_aniso_U_11
_atom_site_aniso_U_22
_atom_site_aniso_U_33
_atom_site_aniso_U_23
_atom_site_aniso_U_13
_atom_site_aniso_U_12
Yb 0.02925(19) 0.02397(18) 0.02512(18) -0.00171(15) 0.00758(12) -0.00100(16)
Cl 0.0607(14) 0.0270(11) 0.0523(13) -0.0042(9) 0.0273(11) 0.0041(9)
Si1 0.0291(12) 0.0569(16) 0.0441(14) -0.0046(12) 0.0131(11) 0.0006(11)
Si2 0.0446(13) 0.0466(14) 0.0315(12) -0.0094(11) 0.0136(10) 0.0035(12)
C1 0.033(4) 0.031(4) 0.029(4) -0.001(3) 0.013(3) -0.001(3)
C2 0.031(4) 0.028(4) 0.031(4) 0.001(3) 0.015(3) -0.003(3)
B3 0.029(5) 0.030(5) 0.022(4) -0.002(3) 0.011(4) -0.003(4)
B4 0.032(5) 0.029(5) 0.026(4) -0.006(4) 0.011(4) 0.001(4)
B5 0.031(5) 0.035(5) 0.024(4) -0.002(4) 0.008(4) -0.005(4)
B6 0.043(5) 0.029(5) 0.028(5) -0.004(4) 0.015(4) -0.001(4)
O11 0.047(3) 0.030(3) 0.030(3) -0.003(2) 0.014(3) -0.010(3)
C12 0.075(7) 0.044(6) 0.046(5) -0.014(5) 0.026(5) -0.027(5)
C13 0.058(6) 0.045(6) 0.059(6) 0.004(5) 0.020(5) -0.018(5)
C14 0.055(6) 0.057(6) 0.043(5) 0.010(5) 0.015(5) -0.004(5)
C15 0.060(6) 0.040(5) 0.032(5) 0.001(4) 0.020(4) -0.009(4)
O21 0.037(3) 0.027(3) 0.029(3) -0.001(2) 0.002(2) 0.002(2)
C22 0.041(5) 0.029(4) 0.026(4) -0.005(3) 0.005(4) 0.002(4)
C23 0.040(5) 0.050(6) 0.032(5) -0.007(4) 0.000(4) -0.007(4)
C24 0.053(6) 0.039(5) 0.052(6) 0.002(4) -0.003(5) 0.007(4)
C25 0.046(5) 0.036(5) 0.048(6) -0.003(4) 0.007(4) 0.011(4)
O31 0.144(11) 0.253(17) 0.059(6) -0.012(9) 0.030(7) 0.030(12)
C32 0.123(16) 0.27(3) 0.078(12) 0.048(15) 0.029(11) 0.07(2)
C33 0.121(15) 0.23(3) 0.077(11) 0.017(14) 0.038(11) 0.054(16)
C34 0.071(9) 0.188(19) 0.072(9) 0.031(11) 0.029(8) 0.027(11)
C35 0.119(14) 0.22(2) 0.072(10) -0.001(12) 0.049(10) 0.010(16)
C101 0.041(6) 0.060(7) 0.074(8) -0.006(6) 0.011(5) 0.020(5)
C102 0.037(6) 0.090(9) 0.061(7) -0.009(6) 0.022(5) -0.008(5)
C103 0.035(6) 0.074(8) 0.058(7) -0.009(5) 0.009(5) -0.006(5)
C201 0.060(7) 0.062(7) 0.052(6) -0.019(6) 0.022(5) 0.008(5)
C202 0.055(6) 0.071(8) 0.047(6) -0.032(6) 0.003(5) 0.003(6)
C203 0.101(10) 0.081(8) 0.040(6) 0.002(6) 0.038(6) 0.006(8)

loop_
_atom_type_symbol
_atom_type_description
_atom_type_scat_dispersion_real
_atom_type_scat_dispersion_imag
_atom_type_scat_source
C C 0.0033 0.0016 'International Tables Vol C Tables 4.2.6.8 and 6.1.1.4'
B B 0.0013 0.0007 'International Tables Vol C Tables 4.2.6.8 and 6.1.1.4'
O O 0.0106 0.0060 'International Tables Vol C Tables 4.2.6.8 and 6.1.1.4'
Si Si 0.0817 0.0704 'International Tables Vol C Tables 4.2.6.8 and 6.1.1.4'
Cl Cl 0.1484 0.1585 'International Tables Vol C Tables 4.2.6.8 and 6.1.1.4'
Yb Yb -0.3850 5.5486 'International Tables Vol C Tables 4.2.6.8 and 6.1.1.4'
H H 0.0000 0.0000 'International Tables Vol C Tables 4.2.6.8 and 6.1.1.4'

loop_
_geom_angle_atom_site_label_1
_geom_angle_atom_site_label_2
_geom_angle_atom_site_label_3
_geom_angle
_geom_angle_site_symmetry_1
_geom_angle_site_symmetry_3
O21 Yb O11 74.05(18) . .
O21 Yb Cl 102.35(14) . .
O11 Yb Cl 78.70(14) . .
O21 Yb B3 98.3(2) . .
O11 Yb B3 77.2(2) . .
Cl Yb B3 142.4(2) . .
O21 Yb B4 132.1(2) . .
O11 Yb B4 79.4(2) . .
Cl Yb B4 110.6(2) . .
B3 Yb B4 36.4(2) . .
O21 Yb C2 121.5(2) . 3_657
O11 Yb C2 155.3(2) . 3_657
Cl Yb C2 79.12(17) . 3_657
B3 Yb C2 115.5(2) . 3_657
B4 Yb C2 98.5(2) . 3_657
O21 Yb B3 130.6(2) . 3_657
O11 Yb B3 149.9(2) . 3_657
Cl Yb B3 107.04(19) . 3_657
B3 Yb B3 81.5(3) . 3_657
B4 Yb B3 70.8(3) . 3_657
C2 Yb B3 34.0(2) 3_657 3_657
O21 Yb B5 72.8(2) . 3_657
O11 Yb B5 145.8(2) . 3_657
Cl Yb B5 116.3(2) . 3_657
B3 Yb B5 99.7(3) . 3_657
B4 Yb B5 118.2(3) . 3_657
C2 Yb B5 56.3(2) 3_657 3_657
B3 Yb B5 58.9(3) 3_657 3_657
O21 Yb C1 89.0(2) . 3_657
O11 Yb C1 152.6(2) . 3_657
Cl Yb C1 84.22(18) . 3_657
B3 Yb C1 127.5(3) . 3_657
B4 Yb C1 127.1(3) . 3_657
C2 Yb C1 32.5(2) 3_657 3_657
B3 Yb C1 56.3(2) 3_657 3_657
B5 Yb C1 33.8(2) 3_657 3_657
O21 Yb B4 97.2(2) . 3_657
O11 Yb B4 144.8(2) . 3_657
Cl Yb B4 136.19(19) . 3_657
B3 Yb B4 70.3(3) . 3_657
B4 Yb B4 82.4(3) . 3_657
C2 Yb B4 57.3(2) 3_657 3_657
B3 Yb B4 36.0(2) 3_657 3_657
B5 Yb B4 35.8(3) 3_657 3_657
C1 Yb B4 57.1(2) 3_657 3_657
O21 Yb Yb 121.74(13) . 3_657
O11 Yb Yb 115.27(14) . 3_657
Cl Yb Yb 135.71(5) . 3_657
B3 Yb Yb 40.88(18) . 3_657
B4 Yb Yb 41.6(2) . 3_657
C2 Yb Yb 74.66(16) 3_657 3_657
B3 Yb Yb 40.67(18) 3_657 3_657
B5 Yb Yb 76.6(2) 3_657 3_657
C1 Yb Yb 91.94(17) 3_657 3_657
B4 Yb Yb 40.79(18) 3_657 3_657
C102 Si1 C101 110.2(6) . .
C102 Si1 C103 105.8(5) . .
C101 Si1 C103 106.1(5) . .
C102 Si1 C1 111.3(4) . .
C101 Si1 C1 113.9(4) . .
C103 Si1 C1 109.1(4) . .
C201 Si2 C202 105.4(5) . .
C201 Si2 C203 108.8(5) . .
C202 Si2 C203 108.7(6) . .
C201 Si2 C2 117.9(4) . .
C202 Si2 C2 107.5(4) . .
C203 Si2 C2 108.1(4) . .
C2 C1 B5 110.9(7) . .
C2 C1 B6 64.5(5) . .
B5 C1 B6 65.9(5) . .
C2 C1 Si1 126.8(6) . .
B5 C1 Si1 120.2(6) . .
B6 C1 Si1 124.0(6) . .
C2 C1 Yb 72.7(4) . 3_657
B5 C1 Yb 72.8(4) . 3_657
B6 C1 Yb 100.9(5) . 3_657
Si1 C1 Yb 135.0(4) . 3_657
C1 C2 B3 111.6(6) . .
C1 C2 B6 63.6(5) . .
B3 C2 B6 66.0(5) . .
C1 C2 Si2 130.9(6) . .
B3 C2 Si2 115.6(5) . .
B6 C2 Si2 126.4(5) . .
C1 C2 Yb 74.8(4) . 3_657
B3 C2 Yb 73.4(4) . 3_657
B6 C2 Yb 101.6(4) . 3_657
Si2 C2 Yb 131.2(4) . 3_657
C2 B3 B4 106.1(6) . .
C2 B3 B6 61.3(5) . .
B4 B3 B6 62.6(5) . .
C2 B3 Yb 171.0(6) . .
B4 B3 Yb 71.8(4) . .
B6 B3 Yb 123.0(5) . .
C2 B3 Yb 72.6(4) . 3_657
B4 B3 Yb 73.1(4) . 3_657
B6 B3 Yb 99.2(5) . 3_657
Yb B3 Yb 98.5(3) . 3_657
B5 B4 B3 104.8(6) . .
B5 B4 B6 62.0(5) . .
B3 B4 B6 62.3(5) . .
B5 B4 Yb 168.7(6) . .
B3 B4 Yb 71.8(4) . .
B6 B4 Yb 122.7(5) . .
B5 B4 Yb 71.2(4) . 3_657
B3 B4 Yb 70.9(4) . 3_657
B6 B4 Yb 97.9(5) . 3_657
Yb B4 Yb 97.6(3) . 3_657
C1 B5 B4 106.6(6) . .
C1 B5 B6 61.0(5) . .
B4 B5 B6 62.9(5) . .
C1 B5 Yb 73.4(4) . 3_657
B4 B5 Yb 72.9(4) . 3_657
B6 B5 Yb 99.2(5) . 3_657
C1 B6 C2 51.8(4) . .
C1 B6 B5 53.0(5) . .
C2 B6 B5 91.9(6) . .
C1 B6 B3 92.5(6) . .
C2 B6 B3 52.7(5) . .
B5 B6 B3 94.7(6) . .
C1 B6 B4 94.8(6) . .
C2 B6 B4 94.1(6) . .
B5 B6 B4 55.1(5) . .
B3 B6 B4 55.1(5) . .
C15 O11 C12 109.1(6) . .
C15 O11 Yb 127.1(5) . .
C12 O11 Yb 123.1(5) . .
O11 C12 C13 105.9(7) . .
C12 C13 C14 103.2(8) . .
C15 C14 C13 102.3(8) . .
O11 C15 C14 105.7(7) . .
C25 O21 C22 108.8(5) . .
C25 O21 Yb 121.4(5) . .
C22 O21 Yb 128.5(4) . .
O21 C22 C23 103.7(6) . .
C24 C23 C22 102.7(7) . .
C25 C24 C23 103.9(7) . .
O21 C25 C24 106.1(7) . .
C32 O31 C35 111.6(14) . .
O31 C32 C33 109.7(17) . .
C34 C33 C32 104.5(16) . .
C33 C34 C35 105.7(15) . .
O31 C35 C34 104.2(14) . .

loop_
_geom_bond_atom_site_label_1
_geom_bond_atom_site_label_2
_geom_bond_distance
_geom_bond_site_symmetry_2
Yb O21 2.314(5) .
Yb O11 2.438(5) .
Yb Cl 2.533(2) .
Yb B3 2.659(9) .
Yb B4 2.660(9) .
Yb C2 2.661(7) 3_657
Yb B3 2.671(9) 3_657
Yb B5 2.679(9) 3_657
Yb C1 2.688(8) 3_657
Yb B4 2.705(9) 3_657
Yb Yb 4.0362(7) 3_657
Si1 C102 1.864(10) .
Si1 C101 1.865(11) .
Si1 C103 1.867(10) .
Si1 C1 1.873(8) .
Si2 C201 1.865(10) .
Si2 C202 1.870(10) .
Si2 C203 1.878(11) .
Si2 C2 1.887(8) .
C1 C2 1.498(10) .
C1 B5 1.560(12) .
C1 B6 1.707(12) .
C1 Yb 2.688(8) 3_657
C2 B3 1.559(11) .
C2 B6 1.720(12) .
C2 Yb 2.661(7) 3_657
B3 B4 1.661(11) .
B3 B6 1.792(13) .
B3 Yb 2.671(8) 3_657
B4 B5 1.656(12) .
B4 B6 1.796(12) .
B4 Yb 2.705(9) 3_657
B5 B6 1.782(12) .
B5 Yb 2.679(9) 3_657
O11 C15 1.449(9) .
O11 C12 1.461(10) .
C12 C13 1.504(12) .
C13 C14 1.522(13) .
C14 C15 1.498(12) .
O21 C25 1.462(9) .
O21 C22 1.471(9) .
C22 C23 1.506(11) .
C23 C24 1.503(13) .
C24 C25 1.483(12) .
O31 C32 1.275(19) .
O31 C35 1.433(19) .
C32 C33 1.49(2) .
C33 C34 1.42(2) .
C34 C35 1.475(18) .
